data_1510728
loop_
_publ_author_name
'Schiffer, J.'
'Jung, W.'

_publ_section_title
;
 Quaternaere Magnesium-Iridiumboride Mg2XIr5B2 mit
 X=Be,Al,Si,P,Ti,V,Cr,Mn,Fe,Co,Ni,Cu,Zn,Ga,Ge,As - eine Besetzungsvariante
 des Ti3Co5B2-Typs
;
_journal_name_full 'Zeitschrift fuer Anorganische und Allgemeine Chemie'
_journal_page_first 135
_journal_page_last 140
_journal_paper_doi 10.1002/zaac.19905810117
_journal_volume 581
_journal_year 1990
_chemical_formula_sum 'B2 Ir5 Mg2 P0.72'
_chemical_name_systematic 'Mg2 P0.72 Ir5 B2'
_space_group_IT_number 127
_symmetry_space_group_name_Hall '-P 4 2ab'
_symmetry_space_group_name_H-M 'P 4/m b m'
_cell_angle_alpha 90
_cell_angle_beta 90
_cell_angle_gamma 90
_cell_formula_units_Z 2
_cell_length_a 9.286
_cell_length_b 9.286
_cell_length_c 2.9
_cell_volume 250.066
_citation_journal_id_ASTM ZAACAB
_cod_data_source_file boron_214.cif
_cod_data_source_block B2Ir5Mg2P0.72
_cod_original_cell_volume 250.0664
_cod_database_code 1510728

loop_
_symmetry_equiv_pos_as_xyz
x,y,z
-y,x,z
-x,-y,z
y,-x,z
x+1/2,-y+1/2,-z
y+1/2,x+1/2,-z
-x+1/2,y+1/2,-z
-y+1/2,-x+1/2,-z
-x,-y,-z
y,-x,-z
x,y,-z
-y,x,-z
-x-1/2,y-1/2,z
-y-1/2,-x-1/2,z
x-1/2,-y-1/2,z
y-1/2,x-1/2,z

loop_
_atom_site_label
_atom_site_type_symbol
_atom_site_fract_x
_atom_site_fract_y
_atom_site_fract_z
_atom_site_occupancy
_atom_site_U_iso_or_equiv
B1 B 0.128 0.628 0 1 0.0
Mg1 Mg 0.3258 0.8258 0 1 0.0
Ir1 Ir 0.2084 0.0715 0.5 1 0.0
P1 P 0 0 0 0.72 0.0
Ir2 Ir 0 0.5 0.5 1 0.0
